data_1538597
loop_
_publ_author_name
'Leadbetter, A.J.'
'Tucker, P.A.'
'Ward, R.C.'
'Clark, J.W.'
'Suga, H.'
'Matsuo, T.'

_publ_section_title
;
 The equilibrium low-structure of ice
;
_journal_name_full 'Journal of Chemical Physics'
_journal_page_first 424
_journal_page_last 428
_journal_volume 82
_journal_year 1985
_chemical_formula_sum 'D2 O'
_space_group_IT_number 194
_symmetry_space_group_name_Hall '-P 6c 2c'
_symmetry_space_group_name_H-M 'P 63/m m c'
_cell_angle_alpha 90
_cell_angle_beta 90
_cell_angle_gamma 120
_cell_formula_units_Z 4
_cell_length_a 4.504
_cell_length_b 4.504
_cell_length_c 7.3337
_cell_volume 128.840
_citation_journal_id_ASTM JCPSA6
_cod_data_source_file Leadbetter_JCPSA6_1985_1224.cif
_cod_data_source_block D2O1
_cod_original_cell_volume 128.84
_cod_original_formula_sum 'D2 O1'
_cod_database_code 1538597

loop_
_symmetry_equiv_pos_as_xyz
x,y,z
x-y,x,z+1/2
-y,x-y,z
-x,-y,z+1/2
-x+y,-x,z
y,-x+y,z+1/2
-y,-x,-z+1/2
x-y,-y,-z
x,x-y,-z+1/2
y,x,-z
-x+y,y,-z+1/2
-x,-x+y,-z
-x,-y,-z
-x+y,-x,-z-1/2
y,-x+y,-z
x,y,-z-1/2
x-y,x,-z
-y,x-y,-z-1/2
y,x,z-1/2
-x+y,y,z
-x,-x+y,z-1/2
-y,-x,z
x-y,-y,z-1/2
x,x-y,z

loop_
_atom_site_label
_atom_site_type_symbol
_atom_site_fract_x
_atom_site_fract_y
_atom_site_fract_z
_atom_site_occupancy
_atom_site_U_iso_or_equiv
D2 D+1 0.4532 0.9064 0.0164 0.5 0.0
D1 D+1 0.3333 0.6667 0.1993 0.5 0.0
O1 O-2 0.3333 0.6667 0.0636 1 0.0
